data_4131322
loop_
_publ_author_name
'Culcu, Gursu'
'Iovan, Diana A.'
'Krogman, Jeremy P.'
'Wilding, Matthew J. T.'
'Bezpalko, Mark W.'
'Foxman, Bruce M.'
'Thomas, Christine M.'

_publ_section_title
;
 Heterobimetallic Complexes Comprised of Nb and Fe: Isolation of a
 Coordinatively Unsaturated Nb<sup>III</sup>/Fe<sup>0</sup> Bimetallic
 Complex Featuring a Nb\\tb Fe Triple Bond.
;
_journal_issue 28
_journal_name_full 'Journal of the American Chemical Society'
_journal_page_first 9627
_journal_page_last 9636
_journal_paper_doi 10.1021/jacs.7b04151
_journal_volume 139
_journal_year 2017
_chemical_formula_moiety 'C48 H60 Fe1 N3 Nb1 P4'
_chemical_formula_sum 'C48 H60 Fe N3 Nb P4'
_chemical_formula_weight 951.67
_space_group_IT_number 205
_space_group_name_Hall '-P 2ac 2ab 3'
_space_group_name_H-M_alt 'P a -3'
_symmetry_cell_setting cubic
_symmetry_space_group_name_Hall '-P 2ac 2ab 3'
_symmetry_space_group_name_H-M 'P a -3'
_atom_sites_solution_hydrogens difmap
_atom_sites_solution_primary direct
_audit_creation_date 2017-02-02
_audit_creation_method CRYSTALS_ver_14.61_build_00000
_cell_angle_alpha 90
_cell_angle_beta 90
_cell_angle_gamma 90
_cell_formula_units_Z 8
_cell_length_a 21.1756(7)
_cell_length_b 21.1756(7)
_cell_length_c 21.1756(7)
_cell_measurement_reflns_used 3249
_cell_measurement_temperature 120
_cell_measurement_theta_max 24
_cell_measurement_theta_min 2
_cell_volume 9495.3(5)
_computing_cell_refinement 'Apex2 (Bruker AXS, 2006)'
_computing_data_collection 'Apex2 (Bruker AXS, 2006)'
_computing_data_reduction 'Apex2 (Bruker AXS, 2006)'
_computing_molecular_graphics 'CAMERON (Watkin et al., 1996)'
_computing_publication_material 'CRYSTALS (Betteridge et al., 2003)'
_computing_structure_refinement 'CRYSTALS (Betteridge et al., 2003)'
_computing_structure_solution 'SIR92 (Altomare et al., 1994)'
_diffrn_ambient_temperature 120
_diffrn_measured_fraction_theta_full 0.999
_diffrn_measured_fraction_theta_max 0.999
_diffrn_measurement_device Area
_diffrn_measurement_device_type 'Bruker Kappa Apex2'
_diffrn_measurement_method '\f & \w scans'
_diffrn_radiation_monochromator graphite
_diffrn_radiation_type 'Mo K\a'
_diffrn_radiation_wavelength 0.71073
_diffrn_reflns_av_R_equivalents 0.091
_diffrn_reflns_limit_h_max 17
_diffrn_reflns_limit_h_min -25
_diffrn_reflns_limit_k_max 25
_diffrn_reflns_limit_k_min -25
_diffrn_reflns_limit_l_max 22
_diffrn_reflns_limit_l_min -17
_diffrn_reflns_number 27279
_diffrn_reflns_theta_full 25.684
_diffrn_reflns_theta_max 25.684
_diffrn_reflns_theta_min 1.666
_diffrn_standards_number 0
_exptl_absorpt_coefficient_mu 0.717
_exptl_absorpt_correction_T_max 0.92
_exptl_absorpt_correction_T_min 0.89
_exptl_absorpt_correction_type numerical
_exptl_absorpt_process_details
; 
 Analytical Absorption (De Meulenaer & Tompa, 1965) 
;
_exptl_crystal_colour red
_exptl_crystal_density_diffrn 1.331
_exptl_crystal_density_method 'not measured'
_exptl_crystal_description prism
_exptl_crystal_F_000 3968.000
_exptl_crystal_size_max 0.240
_exptl_crystal_size_mid 0.160
_exptl_crystal_size_min 0.120
_refine_diff_density_max 1.29
_refine_diff_density_min -0.91
_refine_ls_extinction_method None
_refine_ls_goodness_of_fit_ref 1.0091
_refine_ls_hydrogen_treatment constr
_refine_ls_matrix_type full
_refine_ls_number_parameters 172
_refine_ls_number_reflns 3024
_refine_ls_number_restraints 0
_refine_ls_R_factor_all 0.0608
_refine_ls_R_factor_gt 0.0337
_refine_ls_shift/su_max 0.0008726
_refine_ls_shift/su_mean 0.0000585
_refine_ls_structure_factor_coef Fsqd
_refine_ls_weighting_details
;
 Method= Modified Sheldrick 
 w=1/[\s^2^(F^2^) + ( 0.02P)^2^ + 9.45P] 
 ,where P=(max(Fo^2^,0) + 2Fc^2^)/3 
;
_refine_ls_weighting_scheme calc
_refine_ls_wR_factor_all 0.0662
_refine_ls_wR_factor_gt 0.0578
_refine_ls_wR_factor_ref 0.0662
_reflns_limit_h_max 17
_reflns_limit_h_min 0
_reflns_limit_k_max 18
_reflns_limit_k_min 0
_reflns_limit_l_max 25
_reflns_limit_l_min 1
_reflns_number_gt 2213
_reflns_number_total 3024
_reflns_threshold_expression I>2.0\s(I)
_oxford_diffrn_Wilson_B_factor 0.00
_oxford_diffrn_Wilson_scale 0.00
_oxford_refine_ls_r_factor_ref 0.0608
_oxford_refine_ls_scale 0.044301(4)
_oxford_reflns_number_all 3024
_oxford_reflns_threshold_expression_ref I>-10.0\s(I)
_oxford_structure_analysis_title 'gc_05_420b_0ma in Pa-3'
_cod_data_source_file ja7b04151_si_002.cif
_cod_data_source_block 6
_cod_original_cell_volume 9495.3(9)
_cod_original_sg_symbol_H-M 'P a -3 '
_cod_original_formula_sum 'C48 H60 Fe1 N3 Nb1 P4'
_cod_database_code 4131322

loop_
_symmetry_equiv_pos_as_xyz
x,y,z
-x,-y,-z
y,z,x
-y,-z,-x
z,x,y
-z,-x,-y
x+1/2,y,-z+1/2
-x+1/2,-y,z+1/2
y+1/2,z,-x+1/2
-y+1/2,-z,x+1/2
z+1/2,x,-y+1/2
-z+1/2,-x,y+1/2
y+1/2,-z+1/2,-x
-y+1/2,z+1/2,x
z+1/2,-x+1/2,-y
-z+1/2,x+1/2,y
-z,x+1/2,-y+1/2
z,-x+1/2,y+1/2
-x,y+1/2,-z+1/2
x,-y+1/2,z+1/2
-y,z+1/2,-x+1/2
y,-z+1/2,x+1/2
x+1/2,-y+1/2,-z
-x+1/2,y+1/2,z

loop_
_atom_site_label
_atom_site_type_symbol
_atom_site_fract_x
_atom_site_fract_y
_atom_site_fract_z
_atom_site_U_iso_or_equiv
_atom_site_occupancy
_atom_site_adp_type
_atom_site_refinement_flags_posn
_atom_site_refinement_flags_adp
Nb1 Nb 0.607513(11) 0.607513(11) 0.607513(11) 0.0116 1.0000 Uani S T
Fe1 Fe 0.665986(17) 0.665986(17) 0.665986(17) 0.0121 1.0000 Uani S T
P1 P 0.66005(3) 0.71952(3) 0.57676(3) 0.0135 1.0000 Uani . .
P2 P 0.72833(3) 0.72833(3) 0.72833(3) 0.0162 1.0000 Uani S T
N1 N 0.61565(10) 0.66873(10) 0.53344(10) 0.0143 1.0000 Uani . .
C1 C 0.61673(13) 0.79479(12) 0.57191(12) 0.0158 1.0000 Uani . .
C2 C 0.55076(13) 0.79440(14) 0.57276(13) 0.0200 1.0000 Uani . .
C3 C 0.51661(14) 0.85017(14) 0.57560(13) 0.0253 1.0000 Uani . .
C4 C 0.54809(15) 0.90752(14) 0.57800(13) 0.0262 1.0000 Uani . .
C5 C 0.61328(15) 0.90922(13) 0.57732(13) 0.0246 1.0000 Uani . .
C6 C 0.64736(14) 0.85345(13) 0.57383(13) 0.0207 1.0000 Uani . .
C7 C 0.73274(13) 0.74043(12) 0.53331(13) 0.0160 1.0000 Uani . .
C8 C 0.73302(14) 0.77290(14) 0.47567(13) 0.0241 1.0000 Uani . .
C9 C 0.78970(15) 0.78808(15) 0.44675(14) 0.0317 1.0000 Uani . .
C10 C 0.84661(15) 0.77137(15) 0.47424(15) 0.0313 1.0000 Uani . .
C11 C 0.84706(14) 0.73978(14) 0.53136(15) 0.0265 1.0000 Uani . .
C12 C 0.79052(13) 0.72447(13) 0.55995(14) 0.0201 1.0000 Uani . .
C13 C 0.59003(13) 0.67745(13) 0.46944(13) 0.0202 1.0000 Uani . .
C14 C 0.52195(14) 0.65469(17) 0.46613(15) 0.0363 1.0000 Uani . .
C15 C 0.62979(15) 0.64200(14) 0.42162(13) 0.0287 1.0000 Uani . .
C16 C 0.74865(14) 0.80770(13) 0.70072(14) 0.0238 1.0000 Uani . .
H21 H 0.5296 0.7556 0.5715 0.0230 1.0000 Uiso R .
H31 H 0.4722 0.8484 0.5772 0.0294 1.0000 Uiso R .
H41 H 0.5250 0.9448 0.5798 0.0318 1.0000 Uiso R .
H51 H 0.6345 0.9479 0.5791 0.0298 1.0000 Uiso R .
H61 H 0.6917 0.8543 0.5725 0.0248 1.0000 Uiso R .
H81 H 0.6951 0.7851 0.4572 0.0287 1.0000 Uiso R .
H91 H 0.7897 0.8107 0.4090 0.0377 1.0000 Uiso R .
H101 H 0.8842 0.7819 0.4547 0.0379 1.0000 Uiso R .
H111 H 0.8853 0.7284 0.5498 0.0327 1.0000 Uiso R .
H121 H 0.7903 0.7034 0.5988 0.0239 1.0000 Uiso R .
H131 H 0.5915 0.7221 0.4593 0.0239 1.0000 Uiso R .
H141 H 0.5207 0.6100 0.4764 0.0531 1.0000 Uiso R .
H142 H 0.5048 0.6607 0.4246 0.0536 1.0000 Uiso R .
H143 H 0.4969 0.6776 0.4963 0.0538 1.0000 Uiso R .
H151 H 0.6742 0.6544 0.4239 0.0428 1.0000 Uiso R .
H152 H 0.6284 0.5974 0.4314 0.0432 1.0000 Uiso R .
H153 H 0.6141 0.6481 0.3792 0.0428 1.0000 Uiso R .
H161 H 0.7103 0.8320 0.6936 0.0354 1.0000 Uiso R .
H162 H 0.7712 0.8049 0.6617 0.0357 1.0000 Uiso R .
H163 H 0.7746 0.8293 0.7308 0.0352 1.0000 Uiso R .

loop_
_atom_site_aniso_label
_atom_site_aniso_U_11
_atom_site_aniso_U_22
_atom_site_aniso_U_33
_atom_site_aniso_U_23
_atom_site_aniso_U_13
_atom_site_aniso_U_12
Nb1 0.01160(10) 0.01160(10) 0.01160(10) 0.00141(11) 0.00141(11) 0.00141(11)
Fe1 0.01208(15) 0.01208(15) 0.01208(15) 0.00184(17) 0.00184(17) 0.00184(17)
P1 0.0147(4) 0.0120(3) 0.0139(3) 0.0023(3) 0.0022(3) 0.0014(3)
P2 0.0162(3) 0.0162(3) 0.0162(3) -0.0005(3) -0.0005(3) -0.0005(3)
N1 0.0164(12) 0.0154(11) 0.0112(11) 0.0010(9) 0.0006(10) 0.0007(10)
C1 0.0224(16) 0.0147(14) 0.0102(13) 0.0009(11) 0.0000(12) 0.0036(12)
C2 0.0209(15) 0.0194(15) 0.0196(15) 0.0031(13) -0.0007(13) 0.0028(13)
C3 0.0247(16) 0.0302(18) 0.0209(16) 0.0040(14) 0.0034(14) 0.0129(14)
C4 0.0361(19) 0.0215(17) 0.0211(16) 0.0004(13) 0.0001(15) 0.0147(14)
C5 0.0404(19) 0.0152(15) 0.0181(15) -0.0007(12) -0.0060(15) 0.0038(14)
C6 0.0276(17) 0.0161(15) 0.0183(15) 0.0010(12) -0.0047(13) 0.0037(13)
C7 0.0177(15) 0.0120(14) 0.0183(15) -0.0015(12) 0.0045(12) -0.0016(12)
C8 0.0256(17) 0.0273(17) 0.0195(16) 0.0058(14) -0.0009(13) -0.0057(14)
C9 0.036(2) 0.039(2) 0.0203(16) 0.0083(15) 0.0025(15) -0.0167(16)
C10 0.0269(18) 0.0355(19) 0.0315(18) 0.0003(16) 0.0109(15) -0.0159(16)
C11 0.0217(16) 0.0242(16) 0.0337(19) 0.0035(14) 0.0050(14) -0.0025(14)
C12 0.0216(16) 0.0157(15) 0.0232(16) 0.0007(13) 0.0060(13) -0.0020(13)
C13 0.0285(17) 0.0160(14) 0.0162(15) 0.0020(12) -0.0021(12) 0.0019(13)
C14 0.0256(18) 0.056(2) 0.0272(18) -0.0019(17) -0.0083(15) 0.0000(17)
C15 0.0384(19) 0.0304(18) 0.0173(15) -0.0058(14) 0.0068(15) -0.0066(15)
C16 0.0267(17) 0.0210(16) 0.0238(16) -0.0015(13) -0.0014(14) -0.0035(14)

loop_
_atom_type_symbol
_atom_type_scat_dispersion_real
_atom_type_scat_dispersion_imag
_atom_type_scat_Cromer_Mann_a1
_atom_type_scat_Cromer_Mann_b1
_atom_type_scat_Cromer_Mann_a2
_atom_type_scat_Cromer_Mann_b2
_atom_type_scat_Cromer_Mann_a3
_atom_type_scat_Cromer_Mann_b3
_atom_type_scat_Cromer_Mann_a4
_atom_type_scat_Cromer_Mann_b4
_atom_type_scat_Cromer_Mann_c
_atom_type_scat_source
C 0.0033 0.0016 2.3100 20.8439 1.0200 10.2075 1.5886 0.5687 0.8650 51.6512 0.2156 'International Tables Vol C 4.2.6.8 and 6.1.1.4'
H 0.0000 0.0000 0.4930 10.5109 0.3229 26.1257 0.1402 3.1424 0.0408 57.7998 0.0030 'International Tables Vol C 4.2.6.8 and 6.1.1.4'
N 0.0061 0.0033 12.2126 0.0057 3.1322 9.8933 2.0125 28.9975 1.1663 0.5826 -11.5290 'International Tables Vol C 4.2.6.8 and 6.1.1.4'
P 0.1023 0.0942 6.4345 1.9067 4.1791 27.1570 1.7800 0.5260 1.4908 68.1645 1.1149 'International Tables Vol C 4.2.6.8 and 6.1.1.4'
Fe 0.3463 0.8444 11.7695 4.7611 7.3573 0.3072 3.5222 15.3535 2.3045 76.8805 1.0369 'International Tables Vol C 4.2.6.8 and 6.1.1.4'
Nb -2.0727 0.6215 17.6142 1.1887 12.0144 11.7660 4.0418 0.2048 3.5335 69.7957 3.7559 'International Tables Vol C 4.2.6.8 and 6.1.1.4'

loop_
_geom_angle_atom_site_label_1
_geom_angle_site_symmetry_1
_geom_angle_atom_site_label_2
_geom_angle_atom_site_label_3
_geom_angle_site_symmetry_3
_geom_angle
_geom_angle_publ_flag
P1 3_555 Nb1 P1 5_555 87.09(2) yes
P1 3_555 Nb1 N1 3_555 38.94(6) yes
P1 5_555 Nb1 N1 3_555 113.30(6) yes
P1 3_555 Nb1 N1 5_555 115.70(6) yes
P1 5_555 Nb1 N1 5_555 38.94(6) yes
N1 3_555 Nb1 N1 5_555 119.921(6) yes
P1 3_555 Nb1 Fe1 . 52.704(16) yes
P1 5_555 Nb1 Fe1 . 52.704(16) yes
N1 3_555 Nb1 Fe1 . 91.62(6) yes
N1 5_555 Nb1 Fe1 . 91.62(6) yes
P1 3_555 Nb1 P1 . 87.09(2) yes
P1 5_555 Nb1 P1 . 87.09(2) yes
N1 3_555 Nb1 P1 . 115.70(6) yes
N1 5_555 Nb1 P1 . 113.30(6) yes
Fe1 . Nb1 P1 . 52.704(16) yes
P1 3_555 Nb1 N1 . 113.30(6) yes
P1 5_555 Nb1 N1 . 115.70(6) yes
N1 3_555 Nb1 N1 . 119.921(6) yes
N1 5_555 Nb1 N1 . 119.921(6) yes
Fe1 . Nb1 N1 . 91.62(6) yes
P1 . Nb1 N1 . 38.94(6) yes
P1 3_555 Fe1 P1 5_555 114.849(18) yes
P1 3_555 Fe1 Nb1 . 76.67(2) yes
P1 5_555 Fe1 Nb1 . 76.67(2) yes
P1 3_555 Fe1 P1 . 114.849(18) yes
P1 5_555 Fe1 P1 . 114.849(18) yes
Nb1 . Fe1 P1 . 76.67(2) yes
P1 3_555 Fe1 P2 . 103.33(2) yes
P1 5_555 Fe1 P2 . 103.33(2) yes
Nb1 . Fe1 P2 . 179.995 yes
P1 . Fe1 P2 . 103.33(2) yes
Nb1 . P1 Fe1 . 50.63(2) yes
Nb1 . P1 N1 . 49.12(7) yes
Fe1 . P1 N1 . 99.72(8) yes
Nb1 . P1 C1 . 124.65(9) yes
Fe1 . P1 C1 . 121.38(9) yes
N1 . P1 C1 . 104.02(11) yes
Nb1 . P1 C7 . 132.39(9) yes
Fe1 . P1 C7 . 120.14(9) yes
N1 . P1 C7 . 110.12(11) yes
C1 . P1 C7 . 100.36(12) yes
C16 3_555 P2 C16 5_555 98.77(13) yes
C16 3_555 P2 Fe1 . 118.78(10) yes
C16 5_555 P2 Fe1 . 118.78(10) yes
C16 3_555 P2 C16 . 98.77(13) yes
C16 5_555 P2 C16 . 98.77(13) yes
Fe1 . P2 C16 . 118.78(10) yes
P1 . N1 Nb1 . 91.93(10) yes
P1 . N1 C13 . 128.49(18) yes
Nb1 . N1 C13 . 139.11(18) yes
P1 . C1 C2 . 119.5(2) yes
P1 . C1 C6 . 122.3(2) yes
C2 . C1 C6 . 117.9(3) yes
C1 . C2 C3 . 121.1(3) yes
C1 . C2 H21 . 118.9 no
C3 . C2 H21 . 120.0 no
C2 . C3 C4 . 119.8(3) yes
C2 . C3 H31 . 119.3 no
C4 . C3 H31 . 120.9 no
C3 . C4 C5 . 120.2(3) yes
C3 . C4 H41 . 119.5 no
C5 . C4 H41 . 120.3 no
C4 . C5 C6 . 119.9(3) yes
C4 . C5 H51 . 120.2 no
C6 . C5 H51 . 119.9 no
C1 . C6 C5 . 121.0(3) yes
C1 . C6 H61 . 118.6 no
C5 . C6 H61 . 120.4 no
P1 . C7 C8 . 123.7(2) yes
P1 . C7 C12 . 118.3(2) yes
C8 . C7 C12 . 118.0(3) yes
C7 . C8 C9 . 120.2(3) yes
C7 . C8 H81 . 120.0 no
C9 . C8 H81 . 119.8 no
C8 . C9 C10 . 120.6(3) yes
C8 . C9 H91 . 120.0 no
C10 . C9 H91 . 119.4 no
C9 . C10 C11 . 119.8(3) yes
C9 . C10 H101 . 120.0 no
C11 . C10 H101 . 120.1 no
C10 . C11 C12 . 119.4(3) yes
C10 . C11 H111 . 119.9 no
C12 . C11 H111 . 120.6 no
C7 . C12 C11 . 121.9(3) yes
C7 . C12 H121 . 118.0 no
C11 . C12 H121 . 120.1 no
N1 . C13 C14 . 110.6(2) yes
N1 . C13 C15 . 110.4(2) yes
C14 . C13 C15 . 109.8(2) yes
N1 . C13 H131 . 108.3 no
C14 . C13 H131 . 109.2 no
C15 . C13 H131 . 108.5 no
C13 . C14 H141 . 108.9 no
C13 . C14 H142 . 111.0 no
H141 . C14 H142 . 108.9 no
C13 . C14 H143 . 109.4 no
H141 . C14 H143 . 109.1 no
H142 . C14 H143 . 109.4 no
C13 . C15 H151 . 111.6 no
C13 . C15 H152 . 108.9 no
H151 . C15 H152 . 106.4 no
C13 . C15 H153 . 111.3 no
H151 . C15 H153 . 110.0 no
H152 . C15 H153 . 108.5 no
P2 . C16 H161 . 109.8 no
P2 . C16 H162 . 109.7 no
H161 . C16 H162 . 108.4 no
P2 . C16 H163 . 111.2 no
H161 . C16 H163 . 109.2 no
H162 . C16 H163 . 108.5 no

loop_
_geom_bond_atom_site_label_1
_geom_bond_atom_site_label_2
_geom_bond_site_symmetry_2
_geom_bond_distance
_geom_bond_publ_flag
Nb1 P1 3_555 2.6995(7) yes
Nb1 P1 5_555 2.6995(7) yes
Nb1 N1 3_555 2.042(2) yes
Nb1 N1 5_555 2.042(2) yes
Nb1 Fe1 . 2.1446(8) yes
Nb1 P1 . 2.6995(7) yes
Nb1 N1 . 2.042(2) yes
Fe1 P1 3_555 2.2069(7) yes
Fe1 P1 5_555 2.2069(7) yes
Fe1 P1 . 2.2069(7) yes
Fe1 P2 . 2.2865(14) yes
P1 N1 . 1.698(2) yes
P1 C1 . 1.842(3) yes
P1 C7 . 1.847(3) yes
P2 C16 3_555 1.831(3) yes
P2 C16 5_555 1.831(3) yes
P2 C16 . 1.831(3) yes
N1 C13 . 1.471(3) yes
C1 C2 . 1.397(4) yes
C1 C6 . 1.402(4) yes
C2 C3 . 1.386(4) yes
C2 H21 . 0.936 no
C3 C4 . 1.386(4) yes
C3 H31 . 0.942 no
C4 C5 . 1.381(4) yes
C4 H41 . 0.930 no
C5 C6 . 1.386(4) yes
C5 H51 . 0.935 no
C6 H61 . 0.939 no
C7 C8 . 1.401(4) yes
C7 C12 . 1.389(4) yes
C8 C9 . 1.385(4) yes
C8 H81 . 0.930 no
C9 C10 . 1.384(4) yes
C9 H91 . 0.931 no
C10 C11 . 1.382(4) yes
C10 H101 . 0.925 no
C11 C12 . 1.380(4) yes
C11 H111 . 0.931 no
C12 H121 . 0.935 no
C13 C14 . 1.522(4) yes
C13 C15 . 1.516(4) yes
C13 H131 . 0.970 no
C14 H141 . 0.970 no
C14 H142 . 0.959 no
C14 H143 . 0.961 no
C15 H151 . 0.977 no
C15 H152 . 0.966 no
C15 H153 . 0.966 no
C16 H161 . 0.974 no
C16 H162 . 0.956 no
C16 H163 . 0.958 no
